data_1536288
loop_
_publ_author_name
'Deiseroth, H.J.'
'Simon, A.'

_publ_section_title
;
 Die gegenseitige Substitution von Rubidium und Caesium in
 Alkalimetallsuboxiden
;
_journal_name_full 'Revue de Chimie Minerale'
_journal_page_first 475
_journal_page_last 487
_journal_volume 20
_journal_year 1983
_chemical_formula_sum 'Cs8.37 O3 Rb2.59'
_chemical_name_systematic 'Rb2.59 Cs8.37 O3'
_space_group_IT_number 14
_symmetry_space_group_name_Hall '-P 2ybc'
_symmetry_space_group_name_H-M 'P 1 21/c 1'
_cell_angle_alpha 90
_cell_angle_beta 100.5
_cell_angle_gamma 90
_cell_formula_units_Z 4
_cell_length_a 17.14
_cell_length_b 8.92
_cell_length_c 23.46
_cell_volume 3526.710
_citation_journal_id_ASTM RVCMA8
_cod_data_source_file Deiseroth_RVCMA8_1983_332.cif
_cod_data_source_block Cs8.37O3Rb2.59
_cod_original_cell_volume 3526.71
_cod_database_code 1536288

loop_
_symmetry_equiv_pos_as_xyz
x,y,z
-x,y+1/2,-z+1/2
-x,-y,-z
x,-y-1/2,z-1/2

loop_
_atom_site_label
_atom_site_type_symbol
_atom_site_fract_x
_atom_site_fract_y
_atom_site_fract_z
_atom_site_occupancy
_atom_site_U_iso_or_equiv
Rb3 Rb 0.222 0.12 0.3224 0.63 0.0
Cs5 Cs 0.4379 0.934 0.3844 0.7 0.0
O3 O-2 0.388 0.211 0.37 1 0.0
Cs2 Cs 0.0938 0.44 0.2811 0.79 0.0
Cs6 Cs 0.5261 0.339 0.4038 0.85 0.0
Cs1 Cs 0.3801 0.222 0.2448 0.91 0.0
Cs11 Cs 0.2306 0.582 0.1681 0.97 0.0
Cs9 Cs 0.3144 0.239 0.4668 0.79 0.0
Rb7 Rb 0.1583 0.609 0.4514 0.21 0.0
Rb6 Rb 0.5261 0.339 0.4038 0.15 0.0
Rb8 Rb 0.3144 0.239 0.4668 0.21 0.0
O2 O-2 0.172 0.362 0.393 1 0.0
Cs4 Cs 0.3022 0.478 0.3402 0.33 0.0
Rb1 Rb 0.3801 0.222 0.2448 0.09 0.0
O1 O-2 0.2193 0.366 0.232 1 0.0
Rb2 Rb 0.0938 0.44 0.2811 0.21 0.0
Cs8 Cs 0.1583 0.609 0.4514 0.79 0.0
Rb9 Rb 0.1528 0.166 0.1486 0.09 0.0
Rb4 Rb 0.3022 0.478 0.3402 0.67 0.0
Rb10 Rb 0.2306 0.582 0.1681 0.03 0.0
Cs7 Cs 0.0638 0.198 0.4291 1 0.0
Cs3 Cs 0.222 0.12 0.3224 0.33 0.0
Rb5 Rb 0.4379 0.934 0.3844 0.3 0.0
Cs10 Cs 0.1528 0.166 0.1486 0.91 0.0
